data_4311057
loop_
_publ_author_name
'Suman Mukhopadhyay'
'Pabitra Baran Chatterjee'
'Debdas Mandal'
'Golam Mostafa'
'Andrea Caneschi'
'Joris van Slageren'
'Timothy J. R. Weakley'
'Muktimoy Chaudhury'

_publ_section_title
;
 Honeycomb Nets with Interpenetrating Frameworks Involving
 Iminodiacetato-Copper(II) Blocks and Bipyridine Spacers: Syntheses,
 Characterization, and Magnetic Studies
;
_journal_name_full 'Inorganic Chemistry'
_journal_page_first 3413
_journal_page_last 3420
_journal_paper_doi 10.1021/ic035422z
_journal_volume 43
_journal_year 2004
_chemical_formula_sum 'C14 H14 Cl Cu N3 O8'
_chemical_formula_weight 451.27
_chemical_name_systematic
;
 ?
;
_space_group_IT_number 33
_symmetry_cell_setting orthorhombic
_symmetry_space_group_name_Hall 'P 2c -2n'
_symmetry_space_group_name_H-M 'P n a 21'
_atom_sites_solution_hydrogens geom
_atom_sites_solution_primary direct
_atom_sites_solution_secondary difmap
_audit_creation_method SHELXL-97
_cell_angle_alpha 90.00
_cell_angle_beta 90.00
_cell_angle_gamma 90.00
_cell_formula_units_Z 4
_cell_length_a 13.8956(12)
_cell_length_b 16.3362(16)
_cell_length_c 7.3340(12)
_cell_measurement_temperature 293(2)
_cell_volume 1664.8(3)
_computing_structure_refinement 'SHELXL-97 (Sheldrick, 1997)'
_diffrn_ambient_temperature 293(2)
_diffrn_measured_fraction_theta_full 1.000
_diffrn_measured_fraction_theta_max 1.000
_diffrn_radiation_monochromator graphite
_diffrn_radiation_source 'fine-focus sealed tube'
_diffrn_radiation_type MoK\a
_diffrn_radiation_wavelength 0.71073
_diffrn_reflns_av_R_equivalents 0.0029
_diffrn_reflns_av_sigmaI/netI 0.0356
_diffrn_reflns_limit_h_max 9
_diffrn_reflns_limit_h_min -16
_diffrn_reflns_limit_k_max 4
_diffrn_reflns_limit_k_min -19
_diffrn_reflns_limit_l_max 8
_diffrn_reflns_limit_l_min -1
_diffrn_reflns_number 1678
_diffrn_reflns_theta_full 24.97
_diffrn_reflns_theta_max 24.97
_diffrn_reflns_theta_min 1.92
_exptl_absorpt_coefficient_mu 1.525
_exptl_crystal_density_diffrn 1.800
_exptl_crystal_density_method 'not measured'
_exptl_crystal_F_000 916
_refine_diff_density_max 0.878
_refine_diff_density_min -0.969
_refine_diff_density_rms 0.127
_refine_ls_abs_structure_details 'Flack H D (1983), Acta Cryst. A39, 876-881'
_refine_ls_abs_structure_Flack 0.02(5)
_refine_ls_extinction_method none
_refine_ls_goodness_of_fit_ref 1.102
_refine_ls_hydrogen_treatment mixed
_refine_ls_matrix_type full
_refine_ls_number_parameters 280
_refine_ls_number_reflns 1589
_refine_ls_number_restraints 83
_refine_ls_restrained_S_all 1.097
_refine_ls_R_factor_all 0.0756
_refine_ls_R_factor_gt 0.0576
_refine_ls_shift/su_max 0.000
_refine_ls_shift/su_mean 0.000
_refine_ls_structure_factor_coef Fsqd
_refine_ls_weighting_details 'calc w=1/[\s^2^(Fo^2^)+(0.0613P)^2^+11.1713P] where P=(Fo^2^+2Fc^2^)/3'
_refine_ls_weighting_scheme calc
_refine_ls_wR_factor_gt 0.1411
_refine_ls_wR_factor_ref 0.1565
_reflns_number_gt 1320
_reflns_number_total 1589
_reflns_threshold_expression >2sigma(I)
_cod_data_source_file ic035422zsi20031211_100815_1.cif
_cod_data_source_block Compound1
_cod_original_sg_symbol_H-M 'P n c 21'
_cod_database_code 4311057

loop_
_symmetry_equiv_pos_as_xyz
'x, y, z'
'-x, -y, z+1/2'
'-x+1/2, y+1/2, z+1/2'
'x+1/2, -y+1/2, z'

loop_
_atom_site_label
_atom_site_type_symbol
_atom_site_fract_x
_atom_site_fract_y
_atom_site_fract_z
_atom_site_U_iso_or_equiv
_atom_site_adp_type
_atom_site_occupancy
_atom_site_symmetry_multiplicity
_atom_site_calc_flag
_atom_site_refinement_flags
_atom_site_disorder_assembly
_atom_site_disorder_group
Cu Cu 0.11547(7) 0.05392(6) 0.7076(3) 0.0257(3) Uani 1 1 d . . .
N2 N 0.2494(5) 0.0125(4) 0.706(2) 0.0314(18) Uani 1 1 d . . .
C1 C 0.3257(7) 0.0613(6) 0.727(3) 0.034(3) Uani 1 1 d . . .
H1 H 0.3146 0.1169 0.7436 0.041 Uiso 1 1 calc R . .
C2 C 0.4190(7) 0.0347(5) 0.725(3) 0.035(3) Uani 1 1 d . . .
H2 H 0.4694 0.0719 0.7347 0.042 Uiso 1 1 calc R . .
C3 C 0.4378(6) -0.0485(5) 0.708(3) 0.0263(19) Uani 1 1 d . . .
C4 C 0.3609(8) -0.0985(7) 0.670(3) 0.051(5) Uani 1 1 d . . .
H4 H 0.3710 -0.1534 0.6429 0.062 Uiso 1 1 calc R . .
C5 C 0.2687(8) -0.0672(6) 0.673(3) 0.052(6) Uani 1 1 d . . .
H5 H 0.2176 -0.1026 0.6507 0.062 Uiso 1 1 calc R . .
C6 C 0.5370(6) -0.0817(5) 0.708(2) 0.026(2) Uani 1 1 d . . .
C7 C 0.6153(7) -0.0300(6) 0.730(3) 0.035(3) Uani 1 1 d . . .
H7 H 0.6058 0.0262 0.7386 0.041 Uiso 1 1 calc R . .
C8 C 0.7068(7) -0.0615(6) 0.740(2) 0.033(3) Uani 1 1 d . . .
H8 H 0.7586 -0.0268 0.7625 0.040 Uiso 1 1 calc R . .
N3 N 0.7220(6) -0.1437(5) 0.717(2) 0.037(2) Uani 1 1 d . . .
H3A H 0.7797 -0.1628 0.7164 0.044 Uiso 1 1 calc R . .
C9 C 0.6469(7) -0.1943(6) 0.697(3) 0.043(3) Uani 1 1 d . . .
H9 H 0.6579 -0.2499 0.6796 0.052 Uiso 1 1 calc R . .
C10 C 0.5537(7) -0.1657(5) 0.701(3) 0.039(3) Uani 1 1 d . . .
H10 H 0.5023 -0.2022 0.6991 0.046 Uiso 1 1 calc R . .
N1 N -0.0100(6) 0.1096(5) 0.736(2) 0.039(3) Uani 1 1 d . . .
H1A H -0.0544 0.0713 0.7677 0.047 Uiso 1 1 calc R . .
C11 C 0.0003(11) 0.1688(8) 0.8929(18) 0.040(3) Uani 1 1 d . . .
H11A H 0.0067 0.2240 0.8456 0.049 Uiso 1 1 calc R . .
H11B H -0.0573 0.1669 0.9675 0.049 Uiso 1 1 calc R . .
C12 C 0.0844(8) 0.1493(7) 1.0062(18) 0.036(3) Uani 1 1 d . . .
C13 C -0.0358(11) 0.1409(10) 0.561(2) 0.057(5) Uani 1 1 d . . .
H13A H -0.0045 0.1931 0.5398 0.068 Uiso 1 1 calc R . .
H13B H -0.1048 0.1489 0.5536 0.068 Uiso 1 1 calc R . .
C14 C -0.0037(9) 0.0796(7) 0.4213(19) 0.040(3) Uani 1 1 d . . .
O3 O 0.1403(6) 0.0926(5) 0.9543(13) 0.043(2) Uani 1 1 d . . .
O4 O 0.1034(6) 0.1929(5) 1.1475(14) 0.046(2) Uani 1 1 d . . .
O1 O 0.0738(6) 0.0426(5) 0.4556(13) 0.040(2) Uani 1 1 d . . .
O2 O -0.0504(6) 0.0729(5) 0.2745(13) 0.048(2) Uani 1 1 d . . .
Cl Cl 0.1971(3) 0.2981(3) 0.6706(9) 0.083(2) Uani 1 1 d D . .
O5 O 0.1063(10) 0.3290(10) 0.702(4) 0.055(5) Uani 0.60 1 d PD A 1
O6 O 0.1895(15) 0.2195(10) 0.602(3) 0.109(10) Uani 0.60 1 d PD A 1
O7 O 0.2476(19) 0.2968(16) 0.832(3) 0.148(17) Uani 0.60 1 d PD A 1
O8 O 0.2449(17) 0.3478(15) 0.547(3) 0.132(15) Uani 0.60 1 d PD A 1
O5A O 0.1038(12) 0.3143(17) 0.625(4) 0.058(10) Uani 0.40 1 d PDU A 2
O6A O 0.235(2) 0.2386(17) 0.563(3) 0.101(14) Uani 0.40 1 d PDU A 2
O7A O 0.2054(19) 0.2783(15) 0.848(2) 0.079(11) Uani 0.40 1 d PDU A 2
O8A O 0.250(2) 0.3696(14) 0.640(4) 0.081(12) Uani 0.40 1 d PDU A 2

loop_
_atom_site_aniso_label
_atom_site_aniso_U_11
_atom_site_aniso_U_22
_atom_site_aniso_U_33
_atom_site_aniso_U_23
_atom_site_aniso_U_13
_atom_site_aniso_U_12
Cu 0.0202(5) 0.0287(5) 0.0284(6) -0.0015(9) -0.0002(9) 0.0079(4)
N2 0.021(3) 0.029(4) 0.044(5) -0.006(7) 0.013(7) 0.009(3)
C1 0.031(5) 0.025(4) 0.047(8) -0.010(7) 0.001(8) 0.007(4)
C2 0.024(4) 0.022(4) 0.057(8) 0.010(8) -0.006(8) 0.002(3)
C3 0.020(4) 0.021(4) 0.038(5) 0.006(7) 0.011(8) 0.004(3)
C4 0.035(6) 0.028(5) 0.091(16) -0.006(7) 0.000(7) 0.005(5)
C5 0.025(5) 0.030(5) 0.102(18) -0.005(7) -0.007(8) -0.001(4)
C6 0.019(4) 0.027(4) 0.033(5) -0.006(8) -0.015(8) 0.006(3)
C7 0.033(5) 0.021(4) 0.050(9) -0.003(7) -0.005(7) 0.001(4)
C8 0.028(5) 0.036(5) 0.036(10) 0.001(6) -0.007(5) 0.001(4)
N3 0.029(4) 0.034(4) 0.047(5) 0.013(8) 0.008(7) 0.010(3)
C9 0.034(5) 0.032(5) 0.064(9) -0.004(10) -0.001(10) 0.013(4)
C10 0.030(5) 0.022(4) 0.064(8) 0.021(9) -0.007(9) -0.003(4)
N1 0.026(4) 0.033(4) 0.058(8) 0.001(6) -0.006(6) 0.004(3)
C11 0.051(8) 0.042(7) 0.029(7) 0.001(6) 0.001(6) 0.011(6)
C12 0.031(5) 0.033(6) 0.043(7) -0.009(6) 0.000(6) 0.008(5)
C13 0.058(10) 0.069(10) 0.043(8) -0.013(8) -0.024(7) 0.048(8)
C14 0.038(7) 0.036(6) 0.046(8) -0.002(6) 0.002(6) -0.006(5)
O3 0.038(4) 0.043(4) 0.047(5) -0.010(4) -0.005(4) 0.017(4)
O4 0.038(4) 0.037(4) 0.063(7) -0.004(4) -0.006(4) 0.008(3)
O1 0.037(4) 0.042(5) 0.043(5) 0.005(4) 0.004(4) 0.008(4)
O2 0.045(5) 0.044(5) 0.055(7) 0.002(4) -0.003(4) -0.003(4)
Cl 0.064(2) 0.054(2) 0.132(7) 0.005(3) 0.015(3) 0.0039(18)
O5 0.070(11) 0.030(7) 0.066(13) -0.010(15) -0.014(14) 0.010(7)
O6 0.10(2) 0.091(17) 0.14(3) 0.007(18) 0.029(19) 0.063(15)
O7 0.20(4) 0.15(3) 0.09(2) 0.06(2) -0.02(2) -0.09(3)
O8 0.09(2) 0.16(3) 0.15(4) 0.04(3) 0.01(2) -0.01(2)
O5A 0.052(15) 0.049(14) 0.074(19) -0.035(13) 0.012(13) -0.003(11)
O6A 0.082(19) 0.12(2) 0.10(2) 0.027(17) -0.002(16) 0.065(16)
O7A 0.086(18) 0.075(17) 0.077(17) -0.070(15) 0.014(14) -0.039(14)
O8A 0.074(17) 0.075(16) 0.09(2) 0.004(14) -0.007(14) -0.001(13)

loop_
_atom_type_symbol
_atom_type_description
_atom_type_scat_dispersion_real
_atom_type_scat_dispersion_imag
_atom_type_scat_source
C C 0.0033 0.0016 'International Tables Vol C Tables 4.2.6.8 and 6.1.1.4'
H H 0.0000 0.0000 'International Tables Vol C Tables 4.2.6.8 and 6.1.1.4'
Cl Cl 0.1484 0.1585 'International Tables Vol C Tables 4.2.6.8 and 6.1.1.4'
Cu Cu 0.3201 1.2651 'International Tables Vol C Tables 4.2.6.8 and 6.1.1.4'
N N 0.0061 0.0033 'International Tables Vol C Tables 4.2.6.8 and 6.1.1.4'
O O 0.0106 0.0060 'International Tables Vol C Tables 4.2.6.8 and 6.1.1.4'

loop_
_geom_angle_atom_site_label_1
_geom_angle_atom_site_label_2
_geom_angle_atom_site_label_3
_geom_angle
_geom_angle_site_symmetry_1
_geom_angle_site_symmetry_3
_geom_angle_publ_flag
O1 Cu O3 165.0(3) . . ?
O1 Cu N1 83.1(5) . . ?
O3 Cu N1 84.8(5) . . ?
O1 Cu N2 104.1(5) . . ?
O3 Cu N2 87.1(5) . . ?
N1 Cu N2 170.5(5) . . ?
O1 Cu O2 90.0(3) . 2 ?
O3 Cu O2 99.4(4) . 2 ?
N1 Cu O2 92.6(3) . 2 ?
N2 Cu O2 93.6(3) . 2 ?
C1 N2 C5 116.0(8) . . ?
C1 N2 Cu 122.8(6) . . ?
C5 N2 Cu 121.1(7) . . ?
N2 C1 C2 124.2(9) . . ?
C1 C2 C3 119.3(9) . . ?
C4 C3 C2 116.9(8) . . ?
C4 C3 C6 120.5(9) . . ?
C2 C3 C6 122.2(8) . . ?
C3 C4 C5 120.0(10) . . ?
N2 C5 C4 122.9(10) . . ?
C7 C6 C10 118.2(8) . . ?
C7 C6 C3 120.5(8) . . ?
C10 C6 C3 121.0(8) . . ?
C8 C7 C6 120.3(9) . . ?
N3 C8 C7 120.2(10) . . ?
C9 N3 C8 119.9(8) . . ?
N3 C9 C10 121.4(9) . . ?
C9 C10 C6 119.5(9) . . ?
C13 N1 C11 118.7(9) . . ?
C13 N1 Cu 107.0(9) . . ?
C11 N1 Cu 106.9(8) . . ?
C12 C11 N1 111.5(11) . . ?
O3 C12 O4 121.5(11) . . ?
O3 C12 C11 118.5(12) . . ?
O4 C12 C11 119.9(10) . . ?
N1 C13 C14 107.4(10) . . ?
O1 C14 O2 124.6(12) . . ?
O1 C14 C13 116.0(12) . . ?
O2 C14 C13 119.2(11) . . ?
C12 O3 Cu 114.1(8) . . ?
C14 O1 Cu 113.5(9) . . ?
C14 O2 Cu 117.4(8) . 2_554 ?
O7A Cl O6A 110.9(12) . . ?
O7A Cl O5A 111.3(12) . . ?
O6A Cl O5A 111.4(11) . . ?
O7A Cl O5 90.2(17) . . ?
O6A Cl O5 135.5(14) . . ?
O5A Cl O5 25.8(13) . . ?
O7A Cl O7 28.4(14) . . ?
O6A Cl O7 107.0(17) . . ?
O5A Cl O7 134.1(16) . . ?
O5 Cl O7 109.1(11) . . ?
O7A Cl O6 97.9(16) . . ?
O6A Cl O6 32.0(16) . . ?
O5A Cl O6 91.1(14) . . ?
O5 Cl O6 109.4(10) . . ?
O7 Cl O6 109.8(11) . . ?
O7A Cl O8 136.9(16) . . ?
O6A Cl O8 81.6(19) . . ?
O5A Cl O8 101(2) . . ?
O5 Cl O8 109.6(10) . . ?
O7 Cl O8 109.1(11) . . ?
O6 Cl O8 109.9(11) . . ?
O7A Cl O8A 108.1(11) . . ?
O6A Cl O8A 107.7(12) . . ?
O5A Cl O8A 107.2(11) . . ?
O5 Cl O8A 101.5(18) . . ?
O7 Cl O8A 83.4(16) . . ?
O6 Cl O8A 139.3(17) . . ?
O8 Cl O8A 32.2(17) . . ?

loop_
_geom_bond_atom_site_label_1
_geom_bond_atom_site_label_2
_geom_bond_distance
_geom_bond_site_symmetry_2
_geom_bond_publ_flag
Cu O1 1.946(10) . ?
Cu O3 1.947(9) . ?
Cu N1 1.977(9) . ?
Cu N2 1.980(7) . ?
Cu O2 2.313(9) 2 ?
N2 C1 1.334(12) . ?
N2 C5 1.352(13) . ?
C1 C2 1.368(13) . ?
C2 C3 1.389(12) . ?
C3 C4 1.373(15) . ?
C3 C6 1.480(11) . ?
C4 C5 1.379(15) . ?
C6 C7 1.387(13) . ?
C6 C10 1.394(12) . ?
C7 C8 1.373(14) . ?
C8 N3 1.370(13) . ?
N3 C9 1.340(14) . ?
C9 C10 1.377(13) . ?
N1 C13 1.427(19) . ?
N1 C11 1.512(18) . ?
C11 C12 1.470(17) . ?
C12 O3 1.267(13) . ?
C12 O4 1.285(15) . ?
C13 C14 1.500(18) . ?
C14 O1 1.260(15) . ?
C14 O2 1.262(16) . ?
O2 Cu 2.313(8) 2_554 ?
Cl O7A 1.349(16) . ?
Cl O6A 1.357(16) . ?
Cl O5A 1.364(15) . ?
Cl O5 1.378(13) . ?
Cl O7 1.379(15) . ?
Cl O6 1.384(14) . ?
Cl O8 1.384(14) . ?
Cl O8A 1.395(16) . ?
